data_7207845
loop_
_publ_author_name
'Qiao, Yong-Zhen'
'Fu, Wen-Zhen'
'Yue, Jun-Ming'
'Liu, Xiu-Cun'
'Niu, Yun-Yin'
'Hou, Hong-Wei'

_publ_section_title
;
 Role of cooperative templates in the self-assembly process of microporous
 structures: syntheses and characterization of 12 new silver
 halide/thiocyanate supramolecular polymers
;
_journal_issue 9
_journal_name_full CrystEngComm
_journal_page_first 3241
_journal_paper_doi 10.1039/c2ce06687d
_journal_volume 14
_journal_year 2012
_chemical_formula_sum 'C15 H20 Ag2 Br4 N2'
_chemical_formula_weight 763.71
_chemical_name_systematic
;

?

;
_space_group_IT_number 14
_symmetry_cell_setting monoclinic
_symmetry_space_group_name_Hall '-P 2yn'
_symmetry_space_group_name_H-M 'P 1 21/n 1'
_atom_sites_solution_hydrogens geom
_atom_sites_solution_primary direct
_atom_sites_solution_secondary difmap
_audit_creation_method SHELXL-97
_cell_angle_alpha 90.00
_cell_angle_beta 92.1090(10)
_cell_angle_gamma 90.00
_cell_formula_units_Z 4
_cell_length_a 8.6941(7)
_cell_length_b 14.4401(12)
_cell_length_c 16.6058(14)
_cell_measurement_reflns_used 5954
_cell_measurement_temperature 291(2)
_cell_measurement_theta_max 26.73
_cell_measurement_theta_min 2.45
_cell_volume 2083.3(3)
_computing_cell_refinement 'Bruker SMART'
_computing_data_collection 'Bruker SMART'
_computing_data_reduction 'Bruker SAINT'
_computing_molecular_graphics 'Bruker SHELXTL'
_computing_publication_material 'Bruker SHELXTL'
_computing_structure_refinement 'SHELXL-97 (Sheldrick, 1997)'
_computing_structure_solution 'SHELXS-97 (Sheldrick, 1990)'
_diffrn_ambient_temperature 291(2)
_diffrn_measured_fraction_theta_full 0.999
_diffrn_measured_fraction_theta_max 0.999
_diffrn_measurement_device_type 'CCD area detector'
_diffrn_measurement_method 'phi and omega scans'
_diffrn_radiation_monochromator graphite
_diffrn_radiation_source 'fine-focus sealed tube'
_diffrn_radiation_type MoK\a
_diffrn_radiation_wavelength 0.71073
_diffrn_reflns_av_R_equivalents 0.0228
_diffrn_reflns_av_sigmaI/netI 0.0199
_diffrn_reflns_limit_h_max 10
_diffrn_reflns_limit_h_min -10
_diffrn_reflns_limit_k_max 17
_diffrn_reflns_limit_k_min -17
_diffrn_reflns_limit_l_max 20
_diffrn_reflns_limit_l_min -20
_diffrn_reflns_number 15291
_diffrn_reflns_theta_full 25.50
_diffrn_reflns_theta_max 25.50
_diffrn_reflns_theta_min 2.45
_exptl_absorpt_coefficient_mu 9.551
_exptl_absorpt_correction_T_max 0.2077
_exptl_absorpt_correction_T_min 0.1599
_exptl_absorpt_correction_type multi-scan
_exptl_absorpt_process_details SADABS
_exptl_crystal_colour colourless
_exptl_crystal_density_diffrn 2.435
_exptl_crystal_density_method 'not measured'
_exptl_crystal_description block
_exptl_crystal_F_000 1432
_exptl_crystal_size_max 0.30
_exptl_crystal_size_mid 0.28
_exptl_crystal_size_min 0.24
_refine_diff_density_max 0.542
_refine_diff_density_min -0.568
_refine_diff_density_rms 0.070
_refine_ls_extinction_method none
_refine_ls_goodness_of_fit_ref 1.026
_refine_ls_hydrogen_treatment constr
_refine_ls_matrix_type full
_refine_ls_number_parameters 208
_refine_ls_number_reflns 3892
_refine_ls_number_restraints 0
_refine_ls_restrained_S_all 1.026
_refine_ls_R_factor_all 0.0302
_refine_ls_R_factor_gt 0.0216
_refine_ls_shift/su_max 0.001
_refine_ls_shift/su_mean 0.000
_refine_ls_structure_factor_coef Fsqd
_refine_ls_weighting_details 'calc w=1/[\s^2^(Fo^2^)+(0.0207P)^2^+1.4174P] where P=(Fo^2^+2Fc^2^)/3'
_refine_ls_weighting_scheme calc
_refine_ls_wR_factor_gt 0.0462
_refine_ls_wR_factor_ref 0.0488
_reflns_number_gt 3301
_reflns_number_total 3892
_reflns_threshold_expression >2sigma(I)
_cod_data_source_file c2ce06687d.txt
_cod_data_source_block BB
_cod_depositor_comments
;
The following automatic conversions were performed:

'_symmetry_cell_setting' value 'Monoclinic' changed to 'monoclinic'
according to /home/saulius/struct/CIF-dictionaries/cif_core.dic
dictionary named 'cif_core.dic' version 2.4.1 from
2010-06-29.

'_exptl_absorpt_correction_type' value 'MULTI-SCAN'
changed to 'multi-scan' according to
/home/saulius/struct/CIF-dictionaries/cif_core.dic dictionary named
'cif_core.dic' version 2.4.1 from
2010-06-29.

'_refine_ls_hydrogen_treatment' value 'CONSTR' changed
to 'constr' according to
/home/saulius/struct/CIF-dictionaries/cif_core.dic dictionary named
'cif_core.dic' version 2.4.1 from 2010-06-29.

Automatic conversion script
Id: cif_fix_values 1715 2011-07-08 13:25:40Z adriana 
;
_cod_original_sg_symbol_H-M P2(1)/n
_cod_database_code 7207845

loop_
_symmetry_equiv_pos_as_xyz
'x, y, z'
'-x+1/2, y+1/2, -z+1/2'
'-x, -y, -z'
'x-1/2, -y-1/2, z-1/2'

loop_
_atom_site_label
_atom_site_type_symbol
_atom_site_fract_x
_atom_site_fract_y
_atom_site_fract_z
_atom_site_U_iso_or_equiv
_atom_site_adp_type
_atom_site_occupancy
_atom_site_symmetry_multiplicity
_atom_site_calc_flag
_atom_site_refinement_flags
Ag1 Ag 0.72790(3) 0.311801(18) 0.225487(17) 0.05204(9) Uani 1 1 d .
Ag2 Ag 0.72532(4) 0.560304(18) 0.260643(18) 0.05431(9) Uani 1 1 d .
Br1 Br 0.80566(5) 0.45712(2) 0.13361(2) 0.05018(10) Uani 1 1 d .
Br2 Br 0.65240(4) 0.41451(2) 0.35415(2) 0.04697(10) Uani 1 1 d .
Br3 Br 0.55780(4) 0.17164(2) 0.16626(2) 0.04326(9) Uani 1 1 d .
Br4 Br 0.97899(4) 0.19881(2) 0.27462(2) 0.04858(10) Uani 1 1 d .
N1 N 0.2060(3) 0.48595(17) 0.30549(15) 0.0360(6) Uani 1 1 d .
N2 N 0.1253(3) 0.28246(18) -0.00304(16) 0.0431(7) Uani 1 1 d .
C1 C 0.3061(4) 0.5269(2) 0.3571(2) 0.0428(8) Uani 1 1 d .
H1 H 0.3829 0.5647 0.3376 0.051 Uiso 1 1 calc R
C2 C 0.2970(4) 0.5138(3) 0.4380(2) 0.0515(9) Uani 1 1 d .
H2 H 0.3674 0.5423 0.4734 0.062 Uiso 1 1 calc R
C3 C 0.1837(5) 0.4585(3) 0.4669(2) 0.0554(10) Uani 1 1 d .
H3 H 0.1763 0.4490 0.5220 0.067 Uiso 1 1 calc R
C4 C 0.0808(5) 0.4173(3) 0.4129(3) 0.0607(11) Uani 1 1 d .
H4 H 0.0028 0.3796 0.4313 0.073 Uiso 1 1 calc R
C5 C 0.0940(4) 0.4321(2) 0.3321(2) 0.0511(9) Uani 1 1 d .
H5 H 0.0246 0.4045 0.2955 0.061 Uiso 1 1 calc R
C6 C 0.2150(4) 0.5025(2) 0.21759(19) 0.0436(8) Uani 1 1 d .
H6A H 0.2739 0.5585 0.2091 0.052 Uiso 1 1 calc R
H6B H 0.1119 0.5124 0.1949 0.052 Uiso 1 1 calc R
C7 C 0.2887(4) 0.4232(2) 0.1733(2) 0.0480(9) Uani 1 1 d .
H7A H 0.2317 0.3666 0.1819 0.058 Uiso 1 1 calc R
H7B H 0.3935 0.4142 0.1939 0.058 Uiso 1 1 calc R
C8 C 0.2888(4) 0.4452(2) 0.0838(2) 0.0504(9) Uani 1 1 d .
H8A H 0.3415 0.5036 0.0766 0.060 Uiso 1 1 calc R
H8B H 0.1831 0.4532 0.0642 0.060 Uiso 1 1 calc R
C9 C 0.3645(4) 0.3722(3) 0.0321(2) 0.0623(11) Uani 1 1 d .
H9A H 0.3684 0.3955 -0.0225 0.075 Uiso 1 1 calc R
H9B H 0.4697 0.3636 0.0522 0.075 Uiso 1 1 calc R
C10 C 0.2852(5) 0.2790(3) 0.0299(2) 0.0620(11) Uani 1 1 d .
H10A H 0.3439 0.2369 -0.0025 0.074 Uiso 1 1 calc R
H10B H 0.2849 0.2542 0.0842 0.074 Uiso 1 1 calc R
C11 C 0.0054(5) 0.2615(3) 0.0433(2) 0.0578(10) Uani 1 1 d .
H11 H 0.0230 0.2470 0.0974 0.069 Uiso 1 1 calc R
C12 C -0.1412(5) 0.2617(3) 0.0111(3) 0.0653(11) Uani 1 1 d .
H12 H -0.2234 0.2478 0.0433 0.078 Uiso 1 1 calc R
C13 C -0.1672(5) 0.2821(3) -0.0683(3) 0.0615(10) Uani 1 1 d .
H13 H -0.2669 0.2822 -0.0907 0.074 Uiso 1 1 calc R
C14 C -0.0460(5) 0.3025(2) -0.1144(2) 0.0514(9) Uani 1 1 d .
H14 H -0.0621 0.3161 -0.1688 0.062 Uiso 1 1 calc R
C15 C 0.0997(4) 0.3029(2) -0.0808(2) 0.0439(8) Uani 1 1 d .
H15 H 0.1822 0.3176 -0.1125 0.053 Uiso 1 1 calc R

loop_
_atom_site_aniso_label
_atom_site_aniso_U_11
_atom_site_aniso_U_22
_atom_site_aniso_U_33
_atom_site_aniso_U_23
_atom_site_aniso_U_13
_atom_site_aniso_U_12
Ag1 0.06213(19) 0.03848(15) 0.05560(18) -0.00608(12) 0.00325(14) -0.00233(12)
Ag2 0.06533(19) 0.03784(15) 0.05999(19) -0.00069(13) 0.00558(14) -0.00224(13)
Br1 0.0698(3) 0.03899(19) 0.04197(19) -0.00104(15) 0.00504(17) -0.00505(17)
Br2 0.0645(2) 0.03497(18) 0.04220(19) -0.00039(14) 0.01213(16) -0.00075(16)
Br3 0.04449(19) 0.03625(18) 0.0484(2) 0.00031(14) -0.00668(15) -0.00215(14)
Br4 0.0429(2) 0.03807(19) 0.0641(2) -0.00603(16) -0.00716(17) 0.00340(14)
N1 0.0335(14) 0.0309(14) 0.0435(15) -0.0015(12) 0.0009(12) 0.0009(11)
N2 0.0602(19) 0.0342(15) 0.0348(16) -0.0039(12) -0.0011(14) 0.0105(13)
C1 0.0338(18) 0.049(2) 0.045(2) -0.0050(16) 0.0008(15) -0.0053(15)
C2 0.053(2) 0.059(2) 0.041(2) -0.0051(18) -0.0004(17) 0.0014(19)
C3 0.068(3) 0.052(2) 0.047(2) 0.0078(18) 0.0149(19) 0.015(2)
C4 0.059(2) 0.047(2) 0.077(3) 0.009(2) 0.022(2) -0.0081(19)
C5 0.048(2) 0.039(2) 0.065(2) -0.0013(17) 0.0000(18) -0.0082(16)
C6 0.049(2) 0.0398(19) 0.0413(19) -0.0003(15) -0.0078(15) -0.0004(16)
C7 0.053(2) 0.046(2) 0.045(2) -0.0012(16) -0.0027(16) 0.0064(16)
C8 0.058(2) 0.048(2) 0.045(2) 0.0016(17) -0.0016(17) -0.0025(17)
C9 0.049(2) 0.087(3) 0.050(2) -0.006(2) -0.0014(18) 0.005(2)
C10 0.069(3) 0.060(2) 0.056(2) -0.012(2) -0.011(2) 0.025(2)
C11 0.095(3) 0.048(2) 0.0315(19) -0.0029(16) 0.015(2) 0.000(2)
C12 0.066(3) 0.062(3) 0.070(3) -0.017(2) 0.022(2) -0.010(2)
C13 0.063(3) 0.054(2) 0.068(3) -0.015(2) -0.003(2) 0.006(2)
C14 0.069(3) 0.042(2) 0.044(2) -0.0004(16) -0.0033(19) 0.0072(18)
C15 0.059(2) 0.0364(18) 0.0371(19) 0.0024(14) 0.0083(16) 0.0032(16)

loop_
_atom_type_symbol
_atom_type_description
_atom_type_scat_dispersion_real
_atom_type_scat_dispersion_imag
_atom_type_scat_source
C C 0.0033 0.0016 'International Tables Vol C Tables 4.2.6.8 and 6.1.1.4'
H H 0.0000 0.0000 'International Tables Vol C Tables 4.2.6.8 and 6.1.1.4'
N N 0.0061 0.0033 'International Tables Vol C Tables 4.2.6.8 and 6.1.1.4'
Ag Ag -0.8971 1.1015 'International Tables Vol C Tables 4.2.6.8 and 6.1.1.4'
Br Br -0.2901 2.4595 'International Tables Vol C Tables 4.2.6.8 and 6.1.1.4'

loop_
_geom_angle_atom_site_label_1
_geom_angle_atom_site_label_2
_geom_angle_atom_site_label_3
_geom_angle
_geom_angle_site_symmetry_1
_geom_angle_site_symmetry_3
Br3 Ag1 Br1 121.884(16) . .
Br3 Ag1 Br2 124.020(16) . .
Br1 Ag1 Br2 95.368(14) . .
Br3 Ag1 Br4 94.604(14) . .
Br1 Ag1 Br4 113.975(16) . .
Br2 Ag1 Br4 107.257(15) . .
Br1 Ag2 Br2 95.276(15) . .
Br1 Ag2 Br4 115.041(16) . 2_655
Br2 Ag2 Br4 122.008(16) . 2_655
Br1 Ag2 Br3 118.627(16) . 2_655
Br2 Ag2 Br3 112.082(15) . 2_655
Br4 Ag2 Br3 95.593(14) 2_655 2_655
Ag1 Br1 Ag2 84.823(14) . .
Ag1 Br2 Ag2 84.515(14) . .
Ag1 Br3 Ag2 85.328(14) . 2_645
Ag2 Br4 Ag1 82.585(14) 2_645 .
C5 N1 C1 120.7(3) . .
C5 N1 C6 119.0(3) . .
C1 N1 C6 120.2(3) . .
C15 N2 C11 119.7(3) . .
C15 N2 C10 119.2(3) . .
C11 N2 C10 121.1(3) . .
N1 C1 C2 120.8(3) . .
N1 C1 H1 119.6 . .
C2 C1 H1 119.6 . .
C1 C2 C3 119.8(3) . .
C1 C2 H2 120.1 . .
C3 C2 H2 120.1 . .
C2 C3 C4 118.8(3) . .
C2 C3 H3 120.6 . .
C4 C3 H3 120.6 . .
C5 C4 C3 119.7(4) . .
C5 C4 H4 120.2 . .
C3 C4 H4 120.2 . .
N1 C5 C4 120.3(3) . .
N1 C5 H5 119.9 . .
C4 C5 H5 119.9 . .
N1 C6 C7 113.3(3) . .
N1 C6 H6A 108.9 . .
C7 C6 H6A 108.9 . .
N1 C6 H6B 108.9 . .
C7 C6 H6B 108.9 . .
H6A C6 H6B 107.7 . .
C6 C7 C8 109.5(3) . .
C6 C7 H7A 109.8 . .
C8 C7 H7A 109.8 . .
C6 C7 H7B 109.8 . .
C8 C7 H7B 109.8 . .
H7A C7 H7B 108.2 . .
C7 C8 C9 115.0(3) . .
C7 C8 H8A 108.5 . .
C9 C8 H8A 108.5 . .
C7 C8 H8B 108.5 . .
C9 C8 H8B 108.5 . .
H8A C8 H8B 107.5 . .
C10 C9 C8 115.0(3) . .
C10 C9 H9A 108.5 . .
C8 C9 H9A 108.5 . .
C10 C9 H9B 108.5 . .
C8 C9 H9B 108.5 . .
H9A C9 H9B 107.5 . .
N2 C10 C9 113.7(3) . .
N2 C10 H10A 108.8 . .
C9 C10 H10A 108.8 . .
N2 C10 H10B 108.8 . .
C9 C10 H10B 108.8 . .
H10A C10 H10B 107.7 . .
N2 C11 C12 120.3(3) . .
N2 C11 H11 119.8 . .
C12 C11 H11 119.8 . .
C13 C12 C11 120.0(4) . .
C13 C12 H12 120.0 . .
C11 C12 H12 120.0 . .
C14 C13 C12 119.2(4) . .
C14 C13 H13 120.4 . .
C12 C13 H13 120.4 . .
C13 C14 C15 119.9(4) . .
C13 C14 H14 120.0 . .
C15 C14 H14 120.0 . .
N2 C15 C14 120.9(3) . .
N2 C15 H15 119.5 . .
C14 C15 H15 119.5 . .

loop_
_geom_bond_atom_site_label_1
_geom_bond_atom_site_label_2
_geom_bond_distance
_geom_bond_site_symmetry_2
Ag1 Br3 2.6727(4) .
Ag1 Br1 2.6951(5) .
Ag1 Br2 2.7016(5) .
Ag1 Br4 2.8217(5) .
Ag2 Br1 2.6956(5) .
Ag2 Br2 2.7051(5) .
Ag2 Br4 2.7244(5) 2_655
Ag2 Br3 2.7285(5) 2_655
Br3 Ag2 2.7285(5) 2_645
Br4 Ag2 2.7244(5) 2_645
N1 C5 1.334(4) .
N1 C1 1.337(4) .
N1 C6 1.484(4) .
N2 C15 1.335(4) .
N2 C11 1.352(5) .
N2 C10 1.476(4) .
C1 C2 1.361(5) .
C1 H1 0.9300 .
C2 C3 1.368(5) .
C2 H2 0.9300 .
C3 C4 1.379(5) .
C3 H3 0.9300 .
C4 C5 1.368(5) .
C4 H4 0.9300 .
C5 H5 0.9300 .
C6 C7 1.515(4) .
C6 H6A 0.9700 .
C6 H6B 0.9700 .
C7 C8 1.520(5) .
C7 H7A 0.9700 .
C7 H7B 0.9700 .
C8 C9 1.523(5) .
C8 H8A 0.9700 .
C8 H8B 0.9700 .
C9 C10 1.512(6) .
C9 H9A 0.9700 .
C9 H9B 0.9700 .
C10 H10A 0.9700 .
C10 H10B 0.9700 .
C11 C12 1.364(6) .
C11 H11 0.9300 .
C12 C13 1.362(6) .
C12 H12 0.9300 .
C13 C14 1.357(5) .
C13 H13 0.9300 .
C14 C15 1.365(5) .
C14 H14 0.9300 .
C15 H15 0.9300 .

loop_
_geom_torsion_atom_site_label_1
_geom_torsion_atom_site_label_2
_geom_torsion_atom_site_label_3
_geom_torsion_atom_site_label_4
_geom_torsion
_geom_torsion_site_symmetry_1
_geom_torsion_site_symmetry_4
Br3 Ag1 Br1 Ag2 135.042(17) . .
Br2 Ag1 Br1 Ag2 -1.034(14) . .
Br4 Ag1 Br1 Ag2 -112.619(15) . .
Br2 Ag2 Br1 Ag1 1.033(14) . .
Br4 Ag2 Br1 Ag1 -128.066(16) 2_655 .
Br3 Ag2 Br1 Ag1 119.752(16) 2_655 .
Br3 Ag1 Br2 Ag2 -133.679(17) . .
Br1 Ag1 Br2 Ag2 1.031(14) . .
Br4 Ag1 Br2 Ag2 118.196(15) . .
Br1 Ag2 Br2 Ag1 -1.031(14) . .
Br4 Ag2 Br2 Ag1 122.955(17) 2_655 .
Br3 Ag2 Br2 Ag1 -124.858(16) 2_655 .
Br1 Ag1 Br3 Ag2 132.335(17) . 2_645
Br2 Ag1 Br3 Ag2 -104.103(18) . 2_645
Br4 Ag1 Br3 Ag2 10.317(14) . 2_645
Br3 Ag1 Br4 Ag2 -10.386(14) . 2_645
Br1 Ag1 Br4 Ag2 -138.393(15) . 2_645
Br2 Ag1 Br4 Ag2 117.404(14) . 2_645
C5 N1 C1 C2 0.6(5) . .
C6 N1 C1 C2 178.6(3) . .
N1 C1 C2 C3 -0.3(5) . .
C1 C2 C3 C4 -0.1(6) . .
C2 C3 C4 C5 0.1(6) . .
C1 N1 C5 C4 -0.6(5) . .
C6 N1 C5 C4 -178.6(3) . .
C3 C4 C5 N1 0.2(6) . .
C5 N1 C6 C7 -79.7(4) . .
C1 N1 C6 C7 102.3(3) . .
N1 C6 C7 C8 178.4(3) . .
C6 C7 C8 C9 178.1(3) . .
C7 C8 C9 C10 64.2(4) . .
C15 N2 C10 C9 67.2(4) . .
C11 N2 C10 C9 -115.5(4) . .
C8 C9 C10 N2 60.8(4) . .
C15 N2 C11 C12 -0.3(5) . .
C10 N2 C11 C12 -177.5(3) . .
N2 C11 C12 C13 0.6(6) . .
C11 C12 C13 C14 -0.2(6) . .
C12 C13 C14 C15 -0.5(6) . .
C11 N2 C15 C14 -0.4(5) . .
C10 N2 C15 C14 176.9(3) . .
C13 C14 C15 N2 0.8(5) . .
